data_2207506
loop_
_publ_author_name
'Nawong Boonnak'
'Suchada Chantrapromma'
'Hoong-Kun Fun'
'Chatchanok Karalai'

_publ_section_title
;1,6,7-Trihydroxy-3-methoxy-2,8-bis(3-methyl-2-butenyl)-9<i>H</i>-xanthen-9-one
 chloroform solvate
;
_journal_coeditor_code CI6713
_journal_issue 12
_journal_name_full 'Acta Crystallographica Section E'
_journal_page_first o4376
_journal_page_last o4378
_journal_paper_doi 10.1107/S1600536805038900
_journal_volume 61
_journal_year 2005
_chemical_formula_iupac 'C24 H26 O6, C H Cl3'
_chemical_formula_moiety 'C24 H26 O6, C H Cl3'
_chemical_formula_sum 'C25 H27 Cl3 O6'
_chemical_formula_weight 529.82
_chemical_melting_point .395E-305
_chemical_name_common
;
Prunifoxanthone A
;
_chemical_name_systematic
;
1,6,7-Trihydroxy-3-methoxy-2,8-bis(3-methyl-2-butenyl)-9H-xanthen-9-one
chloroform solvate
;
_space_group_IT_number 14
_symmetry_cell_setting monoclinic
_symmetry_space_group_name_Hall '-P 2ybc'
_symmetry_space_group_name_H-M 'P 1 21/c 1'
_atom_sites_solution_hydrogens geom
_atom_sites_solution_primary direct
_atom_sites_solution_secondary difmap
_audit_creation_method SHELXL-97
_cell_angle_alpha 90.00
_cell_angle_beta 103.4380(10)
_cell_angle_gamma 90.00
_cell_formula_units_Z 4
_cell_length_a 5.90590(10)
_cell_length_b 23.3103(3)
_cell_length_c 18.4042(2)
_cell_measurement_reflns_used 4316
_cell_measurement_temperature 100.00(10)
_cell_measurement_theta_max 26.00
_cell_measurement_theta_min 1.43
_cell_volume 2464.31(6)
_computing_cell_refinement APEX2
_computing_data_collection 'APEX2 (Bruker, 2005)'
_computing_data_reduction 'SAINT (Bruker, 2005)'
_computing_molecular_graphics SHELXTL
_computing_publication_material
;
SHELXTL and PLATON (Spek, 2003)
;
_computing_structure_refinement SHELXTL
_computing_structure_solution 'SHELXTL (Sheldrick, 1998)'
_diffrn_ambient_temperature 297(2)
_diffrn_detector_area_resol_mean 8.33
_diffrn_measured_fraction_theta_full 1.000
_diffrn_measured_fraction_theta_max 1.000
_diffrn_measurement_device_type
;
Bruker SMART APEX2 CCD area-detector
;
_diffrn_measurement_method \w
_diffrn_radiation_monochromator graphite
_diffrn_radiation_source 'fine-focus sealed tube'
_diffrn_radiation_type MoK\a
_diffrn_radiation_wavelength 0.71073
_diffrn_reflns_av_R_equivalents 0.0344
_diffrn_reflns_av_sigmaI/netI 0.0190
_diffrn_reflns_limit_h_max 7
_diffrn_reflns_limit_h_min -7
_diffrn_reflns_limit_k_max 27
_diffrn_reflns_limit_k_min -27
_diffrn_reflns_limit_l_max 21
_diffrn_reflns_limit_l_min -21
_diffrn_reflns_number 38758
_diffrn_reflns_theta_full 25.00
_diffrn_reflns_theta_max 25.00
_diffrn_reflns_theta_min 1.43
_diffrn_standards_number 0
_exptl_absorpt_coefficient_mu 0.411
_exptl_absorpt_correction_T_max 0.948
_exptl_absorpt_correction_T_min 0.897
_exptl_absorpt_correction_type multi-scan
_exptl_absorpt_process_details '(SADABS; Bruker, 2005)'
_exptl_crystal_colour yellow
_exptl_crystal_density_diffrn 1.428
_exptl_crystal_density_method 'not measured'
_exptl_crystal_description Needle
_exptl_crystal_F_000 1104
_exptl_crystal_size_max 0.37
_exptl_crystal_size_mid 0.22
_exptl_crystal_size_min 0.13
_refine_diff_density_max 0.785
_refine_diff_density_min -0.744
_refine_ls_extinction_method none
_refine_ls_goodness_of_fit_ref 1.084
_refine_ls_hydrogen_treatment constr
_refine_ls_matrix_type full
_refine_ls_number_parameters 315
_refine_ls_number_reflns 4316
_refine_ls_number_restraints 0
_refine_ls_restrained_S_all 1.084
_refine_ls_R_factor_all 0.0740
_refine_ls_R_factor_gt 0.0634
_refine_ls_shift/su_max 0.001
_refine_ls_shift/su_mean 0.000
_refine_ls_structure_factor_coef Fsqd
_refine_ls_weighting_details 'calc w = 1/[\s^2^(Fo^2^)+(0.1248P)^2^+5.5318P] where P = (Fo^2^+2Fc^2^)/3'
_refine_ls_weighting_scheme calc
_refine_ls_wR_factor_gt 0.2047
_refine_ls_wR_factor_ref 0.2183
_reflns_number_gt 3713
_reflns_number_total 4316
_reflns_threshold_expression I>2\s(I)
_cod_data_source_file ci6713.cif
_cod_data_source_block I
_cod_depositor_comments
;
The following automatic conversions were performed:
'_symmetry_cell_setting' value 'Monoclinic' changed to 'monoclinic'
according to '/home/saulius/struct/CIF-dictionaries/cif_core.dic'
dictionary named 'cif_core.dic' version 2.4.1 from 2010-06-29.

Automatic conversion script
Id: cif_fix_enum 1527 2010-12-29 10:47:43Z saulius 

The following automatic conversions were performed:

'_symmetry_cell_setting' value 'Monoclinic' changed to 'monoclinic'
according to /home/saulius/struct/CIF-dictionaries/cif_core.dic
dictionary named 'cif_core.dic' version 2.4.1 from 2010-06-29.

Automatic conversion script
Id: cif_fix_values 1715 2011-07-08 13:25:40Z adriana 
;
_cod_original_sg_symbol_H-M 'P 21/c'
_cod_database_code 2207506
_cod_database_fobs_code 2207506

loop_
_symmetry_equiv_pos_as_xyz
'x, y, z'
'-x, y+1/2, -z+1/2'
'-x, -y, -z'
'x, -y-1/2, z-1/2'

loop_
_atom_site_label
_atom_site_fract_x
_atom_site_fract_y
_atom_site_fract_z
_atom_site_U_iso_or_equiv
_atom_site_adp_type
_atom_site_calc_flag
_atom_site_refinement_flags
_atom_site_occupancy
_atom_site_type_symbol
Cl1 1.0112(3) 0.48154(5) 0.40237(7) 0.0592(4) Uani d . 1 Cl
Cl2 1.0310(3) 0.36816(6) 0.46764(7) 0.0565(4) Uani d . 1 Cl
Cl3 0.5920(2) 0.42519(7) 0.41845(8) 0.0666(5) Uani d . 1 Cl
C25 0.8704(8) 0.41528(19) 0.4016(2) 0.0395(10) Uani d . 1 C
H25 0.8525 0.3981 0.3520 0.047 Uiso calc R 1 H
O1 0.3494(4) 0.27247(10) 0.35848(12) 0.0188(5) Uani d . 1 O
H1 0.2439 0.2961 0.3478 0.028 Uiso calc R 1 H
O2 -0.0216(4) 0.31757(10) 0.28782(12) 0.0200(5) Uani d . 1 O
O3 -0.0283(4) 0.20722(10) 0.11384(12) 0.0180(5) Uani d . 1 O
O4 0.7020(4) 0.13068(10) 0.23917(13) 0.0224(5) Uani d . 1 O
O5 -0.7695(4) 0.27110(11) -0.01993(13) 0.0218(5) Uani d . 1 O
H5 -0.7272 0.2582 -0.0561 0.033 Uiso calc R 1 H
O6 -0.8149(4) 0.33811(10) 0.09166(13) 0.0217(5) Uani d . 1 O
H6 -0.8992 0.3324 0.0502 0.033 Uiso calc R 1 H
C1 0.3427(6) 0.23721(14) 0.29880(17) 0.0173(7) Uani d . 1 C
C2 0.5270(6) 0.20017(14) 0.29977(18) 0.0179(7) Uani d . 1 C
C3 0.5139(6) 0.16527(14) 0.23659(19) 0.0189(7) Uani d . 1 C
C4 0.3242(6) 0.16689(14) 0.17481(18) 0.0176(7) Uani d . 1 C
H4 0.3174 0.1429 0.1340 0.021 Uiso calc R 1 H
C5 0.1483(6) 0.20511(14) 0.17650(17) 0.0169(7) Uani d . 1 C
C6 0.1479(6) 0.24141(14) 0.23682(17) 0.0168(7) Uani d . 1 C
C7 -0.0363(6) 0.28225(13) 0.23531(17) 0.0166(7) Uani d . 1 C
C8 -0.2331(6) 0.27977(13) 0.17045(17) 0.0163(7) Uani d . 1 C
C9 -0.2171(5) 0.24270(13) 0.11215(18) 0.0157(6) Uani d . 1 C
C10 -0.3900(6) 0.23814(14) 0.04687(17) 0.0180(7) Uani d . 1 C
H10 -0.3730 0.2137 0.0086 0.022 Uiso calc R 1 H
C11 -0.5877(6) 0.27097(14) 0.04063(18) 0.0181(7) Uani d . 1 C
C12 -0.6128(5) 0.30731(14) 0.09907(18) 0.0163(7) Uani d . 1 C
C13 -0.4392(6) 0.31281(14) 0.16351(17) 0.0168(7) Uani d . 1 C
C14 -0.4790(6) 0.35472(14) 0.22252(18) 0.0175(7) Uani d . 1 C
H14A -0.6450 0.3596 0.2178 0.021 Uiso calc R 1 H
H14B -0.4122 0.3393 0.2718 0.021 Uiso calc R 1 H
C15 -0.3701(6) 0.41234(14) 0.21442(17) 0.0181(7) Uani d . 1 C
H15 -0.2139 0.4124 0.2128 0.022 Uiso calc R 1 H
C16 -0.4763(6) 0.46262(15) 0.20939(19) 0.0222(7) Uani d . 1 C
C17 -0.3506(7) 0.51769(15) 0.2028(2) 0.0296(8) Uani d . 1 C
H17A -0.1957 0.5093 0.1979 0.044 Uiso calc R 1 H
H17B -0.3429 0.5405 0.2467 0.044 Uiso calc R 1 H
H17C -0.4327 0.5384 0.1596 0.044 Uiso calc R 1 H
C18 -0.7293(6) 0.46924(17) 0.2106(2) 0.0329(9) Uani d . 1 C
H18A -0.8196 0.4406 0.1792 0.049 Uiso calc R 1 H
H18B -0.7824 0.5067 0.1926 0.049 Uiso calc R 1 H
H18C -0.7470 0.4647 0.2609 0.049 Uiso calc R 1 H
C19 0.7080(7) 0.09709(15) 0.1750(2) 0.0269(8) Uani d . 1 C
H19A 0.8546 0.0775 0.1828 0.040 Uiso calc R 1 H
H19B 0.6894 0.1216 0.1322 0.040 Uiso calc R 1 H
H19C 0.5840 0.0695 0.1669 0.040 Uiso calc R 1 H
C20 0.7353(6) 0.19688(14) 0.36579(18) 0.0190(7) Uani d . 1 C
H20A 0.8732 0.1876 0.3480 0.023 Uiso calc R 1 H
H20B 0.7597 0.2340 0.3901 0.023 Uiso calc R 1 H
C21 0.7022(6) 0.15230(14) 0.42181(18) 0.0185(7) Uani d . 1 C
H21 0.5721 0.1572 0.4416 0.022 Uiso calc R 1 H
C22 0.8338(6) 0.10712(14) 0.44667(18) 0.0210(7) Uani d . 1 C
C23 1.0530(7) 0.09147(16) 0.4224(2) 0.0306(9) Uani d . 1 C
H23A 1.0705 0.1163 0.3824 0.046 Uiso calc R 1 H
H23B 1.0432 0.0524 0.4056 0.046 Uiso calc R 1 H
H23C 1.1849 0.0958 0.4638 0.046 Uiso calc R 1 H
C24 0.7706(7) 0.06684(17) 0.5029(2) 0.0310(9) Uani d . 1 C
H24A 0.6343 0.0808 0.5172 0.046 Uiso calc R 1 H
H24B 0.8974 0.0646 0.5462 0.046 Uiso calc R 1 H
H24C 0.7397 0.0294 0.4811 0.046 Uiso calc R 1 H

loop_
_atom_site_aniso_label
_atom_site_aniso_U_11
_atom_site_aniso_U_22
_atom_site_aniso_U_33
_atom_site_aniso_U_12
_atom_site_aniso_U_13
_atom_site_aniso_U_23
Cl1 0.0822(10) 0.0448(7) 0.0529(7) -0.0184(6) 0.0209(7) 0.0011(5)
Cl2 0.0770(9) 0.0522(7) 0.0349(6) 0.0067(6) 0.0020(6) 0.0122(5)
Cl3 0.0477(8) 0.0941(11) 0.0617(9) -0.0023(7) 0.0203(6) -0.0096(7)
C25 0.050(3) 0.039(2) 0.029(2) 0.000(2) 0.0079(19) 0.0008(17)
O1 0.0178(12) 0.0235(12) 0.0136(11) 0.0018(9) 0.0007(9) 0.0002(9)
O2 0.0211(12) 0.0210(12) 0.0163(11) 0.0031(9) 0.0009(9) -0.0027(9)
O3 0.0168(11) 0.0209(12) 0.0148(11) 0.0028(9) 0.0007(9) -0.0016(9)
O4 0.0186(12) 0.0221(12) 0.0249(13) 0.0056(10) 0.0015(10) 0.0007(10)
O5 0.0159(12) 0.0314(13) 0.0150(11) 0.0046(10) -0.0025(9) -0.0027(10)
O6 0.0170(12) 0.0282(13) 0.0182(12) 0.0050(10) 0.0006(9) -0.0014(10)
C1 0.0192(16) 0.0182(15) 0.0147(15) -0.0035(13) 0.0042(13) 0.0044(12)
C2 0.0165(16) 0.0192(16) 0.0166(16) -0.0003(13) 0.0009(13) 0.0070(12)
C3 0.0169(16) 0.0175(16) 0.0224(17) 0.0001(13) 0.0049(13) 0.0050(13)
C4 0.0189(16) 0.0169(16) 0.0167(16) -0.0015(13) 0.0035(13) -0.0004(12)
C5 0.0159(16) 0.0189(16) 0.0152(15) -0.0033(13) 0.0021(12) 0.0034(12)
C6 0.0191(16) 0.0176(15) 0.0142(15) -0.0035(13) 0.0050(12) 0.0020(12)
C7 0.0195(16) 0.0177(15) 0.0126(15) -0.0046(13) 0.0035(12) 0.0027(12)
C8 0.0167(16) 0.0175(15) 0.0143(15) -0.0019(12) 0.0032(13) 0.0014(12)
C9 0.0142(15) 0.0176(15) 0.0152(15) 0.0013(12) 0.0032(12) 0.0029(12)
C10 0.0201(17) 0.0202(16) 0.0131(15) -0.0001(13) 0.0026(13) -0.0011(12)
C11 0.0169(16) 0.0228(17) 0.0135(15) -0.0022(13) 0.0014(12) 0.0025(12)
C12 0.0132(15) 0.0187(16) 0.0170(15) 0.0000(12) 0.0037(12) 0.0021(12)
C13 0.0183(16) 0.0177(15) 0.0150(15) -0.0020(12) 0.0050(13) 0.0007(12)
C14 0.0166(16) 0.0189(16) 0.0173(16) 0.0015(12) 0.0049(12) -0.0026(12)
C15 0.0165(16) 0.0227(17) 0.0158(15) -0.0012(13) 0.0050(12) -0.0012(12)
C16 0.0218(18) 0.0231(17) 0.0210(17) 0.0014(14) 0.0032(14) 0.0006(13)
C17 0.0262(19) 0.0222(18) 0.040(2) 0.0012(15) 0.0076(16) 0.0041(15)
C18 0.0204(19) 0.0271(19) 0.049(2) 0.0037(15) 0.0042(17) -0.0041(17)
C19 0.0251(19) 0.0238(18) 0.032(2) 0.0047(15) 0.0074(15) -0.0002(15)
C20 0.0135(15) 0.0219(16) 0.0190(16) -0.0017(13) -0.0018(13) 0.0039(13)
C21 0.0142(15) 0.0244(17) 0.0153(15) 0.0011(13) 0.0003(12) 0.0013(13)
C22 0.0190(17) 0.0210(17) 0.0192(17) -0.0005(13) -0.0032(13) -0.0008(13)
C23 0.0239(19) 0.0280(19) 0.039(2) 0.0086(15) 0.0052(16) -0.0036(16)
C24 0.030(2) 0.0280(19) 0.030(2) 0.0005(16) -0.0017(16) 0.0109(16)

loop_
_atom_type_symbol
_atom_type_description
_atom_type_scat_dispersion_real
_atom_type_scat_dispersion_imag
_atom_type_scat_source
C C 0.0033 0.0016 'International Tables Vol C Tables 4.2.6.8 and 6.1.1.4'
H H 0.0000 0.0000 'International Tables Vol C Tables 4.2.6.8 and 6.1.1.4'
Cl Cl 0.1484 0.1585 'International Tables Vol C Tables 4.2.6.8 and 6.1.1.4'
O O 0.0106 0.0060 'International Tables Vol C Tables 4.2.6.8 and 6.1.1.4'

loop_
_geom_angle_atom_site_label_1
_geom_angle_atom_site_label_2
_geom_angle_atom_site_label_3
_geom_angle
_geom_angle_publ_flag
Cl2 C25 Cl1 111.6(3) ?
Cl2 C25 Cl3 109.8(2) ?
Cl1 C25 Cl3 110.1(3) ?
Cl2 C25 H25 108.4 ?
Cl1 C25 H25 108.4 ?
Cl3 C25 H25 108.4 ?
C1 O1 H1 109.5 ?
C5 O3 C9 119.6(2) ?
C3 O4 C19 118.2(3) ?
C11 O5 H5 109.5 ?
C12 O6 H6 109.5 ?
O1 C1 C2 119.3(3) ?
O1 C1 C6 118.0(3) ?
C2 C1 C6 122.7(3) ?
C1 C2 C3 117.2(3) ?
C1 C2 C20 122.0(3) ?
C3 C2 C20 120.7(3) ?
O4 C3 C4 122.4(3) ?
O4 C3 C2 115.2(3) ?
C4 C3 C2 122.4(3) ?
C5 C4 C3 117.8(3) ?
C5 C4 H4 121.1 ?
C3 C4 H4 121.1 ?
O3 C5 C4 116.0(3) y
O3 C5 C6 120.5(3) ?
C4 C5 C6 123.5(3) y
C5 C6 C1 116.4(3) y
C5 C6 C7 121.7(3) y
C1 C6 C7 121.8(3) ?
O2 C7 C6 120.1(3) ?
O2 C7 C8 123.6(3) ?
C6 C7 C8 116.3(3) ?
C9 C8 C13 118.4(3) ?
C9 C8 C7 118.0(3) y
C13 C8 C7 123.7(3) y
O3 C9 C10 113.6(3) y
O3 C9 C8 123.4(3) y
C10 C9 C8 123.0(3) ?
C11 C10 C9 117.9(3) ?
C11 C10 H10 121.0 ?
C9 C10 H10 121.0 ?
O5 C11 C10 124.3(3) ?
O5 C11 C12 115.1(3) ?
C10 C11 C12 120.6(3) ?
O6 C12 C13 119.5(3) ?
O6 C12 C11 118.9(3) ?
C13 C12 C11 121.6(3) ?
C12 C13 C8 118.4(3) ?
C12 C13 C14 117.8(3) ?
C8 C13 C14 123.8(3) ?
C15 C14 C13 111.1(3) ?
C15 C14 H14A 109.4 ?
C13 C14 H14A 109.4 ?
C15 C14 H14B 109.4 ?
C13 C14 H14B 109.4 ?
H14A C14 H14B 108.0 ?
C16 C15 C14 126.1(3) y
C16 C15 H15 117.0 ?
C14 C15 H15 117.0 ?
C15 C16 C17 121.9(3) ?
C15 C16 C18 123.0(3) y
C17 C16 C18 115.1(3) y
C16 C17 H17A 109.5 ?
C16 C17 H17B 109.5 ?
H17A C17 H17B 109.5 ?
C16 C17 H17C 109.5 ?
H17A C17 H17C 109.5 ?
H17B C17 H17C 109.5 ?
C16 C18 H18A 109.5 ?
C16 C18 H18B 109.5 ?
H18A C18 H18B 109.5 ?
C16 C18 H18C 109.5 ?
H18A C18 H18C 109.5 ?
H18B C18 H18C 109.5 ?
O4 C19 H19A 109.5 ?
O4 C19 H19B 109.5 ?
H19A C19 H19B 109.5 ?
O4 C19 H19C 109.5 ?
H19A C19 H19C 109.5 ?
H19B C19 H19C 109.5 ?
C21 C20 C2 111.9(3) ?
C21 C20 H20A 109.2 ?
C2 C20 H20A 109.2 ?
C21 C20 H20B 109.2 ?
C2 C20 H20B 109.2 ?
H20A C20 H20B 107.9 ?
C22 C21 C20 128.6(3) y
C22 C21 H21 115.7 ?
C20 C21 H21 115.7 ?
C21 C22 C24 120.8(3) ?
C21 C22 C23 124.4(3) y
C24 C22 C23 114.8(3) y
C22 C23 H23A 109.5 ?
C22 C23 H23B 109.5 ?
H23A C23 H23B 109.5 ?
C22 C23 H23C 109.5 ?
H23A C23 H23C 109.5 ?
H23B C23 H23C 109.5 ?
C22 C24 H24A 109.5 ?
C22 C24 H24B 109.5 ?
H24A C24 H24B 109.5 ?
C22 C24 H24C 109.5 ?
H24A C24 H24C 109.5 ?
H24B C24 H24C 109.5 ?

loop_
_geom_bond_atom_site_label_1
_geom_bond_atom_site_label_2
_geom_bond_distance
_geom_bond_publ_flag
Cl1 C25 1.753(5) y
Cl2 C25 1.746(4) y
Cl3 C25 1.758(5) y
C25 H25 0.98 ?
O1 C1 1.365(4) y
O1 H1 0.82 ?
O2 C7 1.257(4) y
O3 C5 1.364(4) y
O3 C9 1.383(4) y
O4 C3 1.364(4) y
O4 C19 1.424(4) y
O5 C11 1.356(4) y
O5 H5 0.82 ?
O6 C12 1.372(4) y
O6 H6 0.82 ?
C1 C2 1.386(5) ?
C1 C6 1.423(5) ?
C2 C3 1.407(5) ?
C2 C20 1.517(4) ?
C3 C4 1.399(5) ?
C4 C5 1.375(5) ?
C4 H4 0.93 ?
C5 C6 1.396(5) ?
C6 C7 1.441(5) ?
C7 C8 1.461(4) ?
C8 C9 1.398(5) ?
C8 C13 1.421(5) ?
C9 C10 1.388(5) ?
C10 C11 1.378(5) ?
C10 H10 0.93 ?
C11 C12 1.404(5) ?
C12 C13 1.382(5) ?
C13 C14 1.519(4) ?
C14 C15 1.512(5) ?
C14 H14A 0.97 ?
C14 H14B 0.97 ?
C15 C16 1.323(5) y
C15 H15 0.93 ?
C16 C17 1.502(5) ?
C16 C18 1.507(5) ?
C17 H17A 0.96 ?
C17 H17B 0.96 ?
C17 H17C 0.96 ?
C18 H18A 0.96 ?
C18 H18B 0.96 ?
C18 H18C 0.96 ?
C19 H19A 0.96 ?
C19 H19B 0.96 ?
C19 H19C 0.96 ?
C20 C21 1.508(4) ?
C20 H20A 0.97 ?
C20 H20B 0.97 ?
C21 C22 1.326(5) y
C21 H21 0.93 ?
C22 C24 1.507(5) ?
C22 C23 1.509(5) ?
C23 H23A 0.96 ?
C23 H23B 0.96 ?
C23 H23C 0.96 ?
C24 H24A 0.96 ?
C24 H24B 0.96 ?
C24 H24C 0.96 ?

loop_
_geom_hbond_atom_site_label_D
_geom_hbond_atom_site_label_H
_geom_hbond_atom_site_label_A
_geom_hbond_site_symmetry_A
_geom_hbond_distance_DH
_geom_hbond_distance_HA
_geom_hbond_distance_DA
_geom_hbond_angle_DHA
_geom_hbond_publ_flag
O1 H1 O2 1_555 0.82 1.77 2.505(3) 149 y
O5 H5 O1 4_465 0.82 1.88 2.695(3) 176 y
O6 H6 O5 1_555 0.82 2.18 2.643(3) 116 y
C14 H14A O6 1_555 0.97 2.36 2.769(4) 105 y
C14 H14B O2 1_555 0.97 2.31 2.825(4) 112 y
C25 H25 O2 1_655 0.98 2.42 3.256(5) 142 y

loop_
_geom_torsion_atom_site_label_1
_geom_torsion_atom_site_label_2
_geom_torsion_atom_site_label_3
_geom_torsion_atom_site_label_4
_geom_torsion
O1 C1 C2 C3 -179.1(3)
C6 C1 C2 C3 -1.0(5)
O1 C1 C2 C20 0.9(5)
C6 C1 C2 C20 179.0(3)
C19 O4 C3 C4 2.8(4)
C19 O4 C3 C2 -175.8(3)
C1 C2 C3 O4 178.2(3)
C20 C2 C3 O4 -1.7(4)
C1 C2 C3 C4 -0.3(5)
C20 C2 C3 C4 179.7(3)
O4 C3 C4 C5 -177.1(3)
C2 C3 C4 C5 1.3(5)
C9 O3 C5 C4 177.2(3)
C9 O3 C5 C6 -4.6(4)
C3 C4 C5 O3 177.1(3)
C3 C4 C5 C6 -1.1(5)
O3 C5 C6 C1 -178.3(3)
C4 C5 C6 C1 -0.2(5)
O3 C5 C6 C7 -0.2(5)
C4 C5 C6 C7 177.9(3)
O1 C1 C6 C5 179.3(3)
C2 C1 C6 C5 1.2(5)
O1 C1 C6 C7 1.3(4)
C2 C1 C6 C7 -176.8(3)
C5 C6 C7 O2 -174.0(3)
C1 C6 C7 O2 3.9(5)
C5 C6 C7 C8 5.7(4)
C1 C6 C7 C8 -176.4(3)
O2 C7 C8 C9 173.3(3)
C6 C7 C8 C9 -6.4(4)
O2 C7 C8 C13 -6.8(5)
C6 C7 C8 C13 173.5(3)
C5 O3 C9 C10 -176.4(3)
C5 O3 C9 C8 3.7(4)
C13 C8 C9 O3 -177.9(3)
C7 C8 C9 O3 2.0(5)
C13 C8 C9 C10 2.2(5)
C7 C8 C9 C10 -177.9(3)
O3 C9 C10 C11 178.6(3)
C8 C9 C10 C11 -1.4(5)
C9 C10 C11 O5 179.6(3)
C9 C10 C11 C12 -0.6(5)
O5 C11 C12 O6 1.6(4)
C10 C11 C12 O6 -178.2(3)
O5 C11 C12 C13 -178.3(3)
C10 C11 C12 C13 2.0(5)
O6 C12 C13 C8 179.0(3)
C11 C12 C13 C8 -1.2(5)
O6 C12 C13 C14 -1.9(4)
C11 C12 C13 C14 178.0(3)
C9 C8 C13 C12 -0.8(4)
C7 C8 C13 C12 179.3(3)
C9 C8 C13 C14 -179.9(3)
C7 C8 C13 C14 0.2(5)
C12 C13 C14 C15 -95.4(3)
C8 C13 C14 C15 83.7(4)
C13 C14 C15 C16 127.3(3)
C14 C15 C16 C17 178.9(3)
C14 C15 C16 C18 -0.4(5)
C1 C2 C20 C21 91.1(4)
C3 C2 C20 C21 -88.9(4)
C2 C20 C21 C22 122.1(4)
C20 C21 C22 C24 -179.6(3)
C20 C21 C22 C23 0.4(6)

loop_
_cod_related_entry_id
_cod_related_entry_database
_cod_related_entry_code
1 ChemSpider 21126914
